data_7705193
loop_
_publ_author_name
'Ghosh, Subrata'
'Selvamani, S.'
'Kamilya, Sujit'
'Mehta, Sakshi'
'Mondal, Abhishake'

_publ_section_title
;
 Tuning of Spin Crossover Properties in a Series of Mononuclear Cobalt(II)
 Complexes Based on Macrocyclic Tetradentate Ligand and Pseudohalide
 Coligands
;
_journal_name_full 'Dalton Transactions'
_journal_paper_doi 10.1039/D0DT02546A
_journal_year 2020
_chemical_formula_sum 'C24 H32 Co N6 Se2'
_chemical_formula_weight 621.40
_space_group_crystal_system monoclinic
_space_group_IT_number 14
_space_group_name_Hall '-P 2yn'
_space_group_name_H-M_alt 'P 1 21/n 1'
_atom_sites_solution_hydrogens geom
_audit_creation_method SHELXL-2016/6
_audit_update_record
;
2020-05-15 deposited with the CCDC.	2020-08-17 downloaded from the CCDC.
;
_cell_angle_alpha 90
_cell_angle_beta 90.018(2)
_cell_angle_gamma 90
_cell_formula_units_Z 4
_cell_length_a 11.6923(6)
_cell_length_b 13.9860(7)
_cell_length_c 15.6498(8)
_cell_measurement_reflns_used 5158
_cell_measurement_temperature 240(2)
_cell_measurement_theta_max 30.541
_cell_measurement_theta_min 1.953
_cell_volume 2559.2(2)
_computing_cell_refinement 'Bruker APEX2'
_computing_data_collection 'Bruker APEX2'
_computing_data_reduction 'Bruker SAINT'
_computing_molecular_graphics 'CrystalMaker 10.4.2'
_computing_publication_material 'Encifer (Allen et al, 2004)'
_computing_structure_refinement 'SHELXL-2016/6 (Sheldrick, 2016)'
_computing_structure_solution 'SHELXT 2014/5 (Sheldrick, 2014)'
_diffrn_ambient_temperature 240(2)
_diffrn_measured_fraction_theta_full 0.982
_diffrn_measured_fraction_theta_max 0.901
_diffrn_measurement_device_type 'Bruker APEX-II CCD'
_diffrn_measurement_method '\f and \w scans'
_diffrn_radiation_type MoK\a
_diffrn_radiation_wavelength 0.71073
_diffrn_reflns_av_R_equivalents 0.0669
_diffrn_reflns_av_unetI/netI 0.1364
_diffrn_reflns_Laue_measured_fraction_full 0.982
_diffrn_reflns_Laue_measured_fraction_max 0.901
_diffrn_reflns_limit_h_max 11
_diffrn_reflns_limit_h_min -16
_diffrn_reflns_limit_k_max 13
_diffrn_reflns_limit_k_min -19
_diffrn_reflns_limit_l_max 22
_diffrn_reflns_limit_l_min -17
_diffrn_reflns_number 24640
_diffrn_reflns_point_group_measured_fraction_full 0.982
_diffrn_reflns_point_group_measured_fraction_max 0.901
_diffrn_reflns_theta_full 25.242
_diffrn_reflns_theta_max 30.541
_diffrn_reflns_theta_min 1.953
_diffrn_source 'sealed tube'
_exptl_absorpt_coefficient_mu 3.539
_exptl_absorpt_correction_T_max 0.810
_exptl_absorpt_correction_T_min 0.751
_exptl_absorpt_correction_type multi-scan
_exptl_absorpt_process_details SADABS
_exptl_crystal_colour Red
_exptl_crystal_density_diffrn 1.613
_exptl_crystal_description Block
_exptl_crystal_F_000 1252
_exptl_crystal_size_max 0.550
_exptl_crystal_size_mid 0.420
_exptl_crystal_size_min 0.290
_refine_diff_density_max 0.633
_refine_diff_density_min -0.827
_refine_diff_density_rms 0.113
_refine_ls_extinction_method none
_refine_ls_goodness_of_fit_ref 1.002
_refine_ls_hydrogen_treatment constr
_refine_ls_matrix_type full
_refine_ls_number_parameters 304
_refine_ls_number_reflns 7040
_refine_ls_number_restraints 0
_refine_ls_restrained_S_all 1.002
_refine_ls_R_factor_all 0.1676
_refine_ls_R_factor_gt 0.0568
_refine_ls_shift/su_max 0.001
_refine_ls_shift/su_mean 0.000
_refine_ls_structure_factor_coef Fsqd
_refine_ls_weighting_details 'w=1/[\s^2^(Fo^2^)+(0.0369P)^2^] where P=(Fo^2^+2Fc^2^)/3'
_refine_ls_weighting_scheme calc
_refine_ls_wR_factor_gt 0.0865
_refine_ls_wR_factor_ref 0.1126
_reflns_Friedel_coverage 0.000
_reflns_number_gt 3272
_reflns_number_total 7040
_reflns_threshold_expression 'I > 2\s(I)'
_cod_data_source_file d0dt02546a2.cif
_cod_data_source_block Complex2_240K
_cod_original_sg_symbol_H-M 'P 21/n'
_cod_database_code 7705193
_shelx_shelxl_version_number 2016/6
_shelx_space_group_comment
;
The symmetry employed for this shelxl refinement is uniquely defined
by the following loop, which should always be used as a source of
symmetry information in preference to the above space-group names.
They are only intended as comments.
;
_shelx_estimated_absorpt_t_min 0.663
_shelx_estimated_absorpt_t_max 0.797

loop_
_space_group_symop_operation_xyz
'x, y, z'
'-x+1/2, y+1/2, -z+1/2'
'-x, -y, -z'
'x-1/2, -y-1/2, z-1/2'

loop_
_atom_site_label
_atom_site_type_symbol
_atom_site_fract_x
_atom_site_fract_y
_atom_site_fract_z
_atom_site_U_iso_or_equiv
_atom_site_adp_type
_atom_site_occupancy
_atom_site_site_symmetry_order
_atom_site_calc_flag
_atom_site_refinement_flags_posn
_atom_site_refinement_flags_adp
_atom_site_refinement_flags_occupancy
_atom_site_disorder_assembly
_atom_site_disorder_group
Se1 Se 0.64335(5) 0.15593(4) 0.50294(3) 0.0694(2) Uani 1 1 d . . . . .
Se2 Se 0.53881(4) 0.12269(4) 0.97888(3) 0.05729(18) Uani 1 1 d . . . . .
Co1 Co 0.56416(4) 0.35824(4) 0.74991(3) 0.02488(15) Uani 1 1 d . . . . .
N5 N 0.6093(3) 0.2679(2) 0.6588(2) 0.0338(9) Uani 1 1 d . . . . .
N4 N 0.5159(2) 0.4581(2) 0.83300(17) 0.0225(7) Uani 1 1 d . . . . .
N3 N 0.7316(2) 0.4474(2) 0.75991(17) 0.0240(7) Uani 1 1 d . . . . .
N1 N 0.3615(2) 0.3550(2) 0.73826(18) 0.0257(8) Uani 1 1 d . . . . .
N2 N 0.5371(2) 0.4603(2) 0.66349(17) 0.0232(7) Uani 1 1 d . . . . .
N6 N 0.5778(3) 0.2624(3) 0.8422(2) 0.0366(9) Uani 1 1 d . . . . .
C1 C 0.6240(3) 0.2237(3) 0.5979(3) 0.0310(10) Uani 1 1 d . . . . .
C15 C 0.4068(3) 0.4568(3) 0.8620(2) 0.0262(9) Uani 1 1 d . . . . .
C14 C 0.3686(3) 0.5266(3) 0.9166(2) 0.0318(10) Uani 1 1 d . . . . .
H14 H 0.293991 0.524961 0.937057 0.038 Uiso 1 1 calc R U . . .
C13 C 0.4410(3) 0.5988(3) 0.9408(2) 0.0345(10) Uani 1 1 d . . . . .
H13 H 0.416855 0.645324 0.979200 0.041 Uiso 1 1 calc R U . . .
C12 C 0.5497(3) 0.6016(3) 0.9076(2) 0.0313(10) Uani 1 1 d . . . . .
H12 H 0.598898 0.651387 0.921831 0.038 Uiso 1 1 calc R U . . .
C11 C 0.5856(3) 0.5300(3) 0.8528(2) 0.0233(9) Uani 1 1 d . . . . .
C10 C 0.7006(3) 0.5342(3) 0.8092(2) 0.0299(10) Uani 1 1 d . . . . .
H10A H 0.701277 0.588634 0.770831 0.036 Uiso 1 1 calc R U . . .
H10B H 0.758828 0.545083 0.852295 0.036 Uiso 1 1 calc R U . . .
C9 C 0.7421(3) 0.4742(3) 0.6679(2) 0.0321(10) Uani 1 1 d . . . . .
H9B H 0.766228 0.419086 0.634899 0.039 Uiso 1 1 calc R U . . .
H9A H 0.799312 0.523884 0.661431 0.039 Uiso 1 1 calc R U . . .
C8 C 0.6289(3) 0.5094(3) 0.6356(2) 0.0266(10) Uani 1 1 d . . . . .
C7 C 0.6171(4) 0.5871(3) 0.5837(2) 0.0403(11) Uani 1 1 d . . . . .
H7 H 0.681076 0.619955 0.564032 0.048 Uiso 1 1 calc R U . . .
C6 C 0.5082(4) 0.6162(3) 0.5610(3) 0.0471(12) Uani 1 1 d . . . . .
H6 H 0.498424 0.668448 0.525057 0.057 Uiso 1 1 calc R U . . .
C5 C 0.4149(4) 0.5680(3) 0.5915(2) 0.0395(11) Uani 1 1 d . . . . .
H5 H 0.341474 0.587818 0.576991 0.047 Uiso 1 1 calc R U . . .
C4 C 0.4309(3) 0.4896(3) 0.6441(2) 0.0264(9) Uani 1 1 d . . . . .
C3 C 0.3322(3) 0.4397(3) 0.6854(2) 0.0330(10) Uani 1 1 d . . . . .
H3A H 0.292248 0.485400 0.721203 0.040 Uiso 1 1 calc R U . . .
H3B H 0.279559 0.419632 0.640955 0.040 Uiso 1 1 calc R U . . .
C17 C 0.3007(3) 0.2647(3) 0.7081(2) 0.0290(10) Uani 1 1 d . . . . .
C20 C 0.3222(3) 0.2524(3) 0.6116(2) 0.0414(12) Uani 1 1 d . . . . .
H20A H 0.273205 0.294827 0.580284 0.062 Uiso 1 1 calc R U . . .
H20B H 0.306257 0.187522 0.595404 0.062 Uiso 1 1 calc R U . . .
H20C H 0.400649 0.267023 0.599047 0.062 Uiso 1 1 calc R U . . .
C18 C 0.1719(3) 0.2701(3) 0.7243(2) 0.0444(12) Uani 1 1 d . . . . .
H18B H 0.157718 0.270178 0.784718 0.067 Uiso 1 1 calc R U . . .
H18C H 0.135049 0.215823 0.698759 0.067 Uiso 1 1 calc R U . . .
H18A H 0.141936 0.327760 0.699583 0.067 Uiso 1 1 calc R U . . .
C19 C 0.3497(3) 0.1782(3) 0.7533(3) 0.0422(11) Uani 1 1 d . . . . .
H19C H 0.430744 0.175353 0.743582 0.063 Uiso 1 1 calc R U . . .
H19B H 0.314421 0.121299 0.731391 0.063 Uiso 1 1 calc R U . . .
H19A H 0.335172 0.183181 0.813467 0.063 Uiso 1 1 calc R U . . .
C16 C 0.3352(3) 0.3764(3) 0.8287(2) 0.0278(10) Uani 1 1 d . . . . .
H16B H 0.348715 0.319789 0.862998 0.033 Uiso 1 1 calc R U . . .
H16A H 0.255030 0.393212 0.833892 0.033 Uiso 1 1 calc R U . . .
C21 C 0.8404(3) 0.4016(3) 0.7941(2) 0.0308(10) Uani 1 1 d . . . . .
C23 C 0.8613(3) 0.3076(3) 0.7475(3) 0.0441(12) Uani 1 1 d . . . . .
H23A H 0.794575 0.267989 0.751856 0.066 Uiso 1 1 calc R U . . .
H23B H 0.925401 0.275384 0.772795 0.066 Uiso 1 1 calc R U . . .
H23C H 0.877232 0.320315 0.688362 0.066 Uiso 1 1 calc R U . . .
C24 C 0.9450(3) 0.4668(3) 0.7829(3) 0.0441(12) Uani 1 1 d . . . . .
H24C H 0.960362 0.475144 0.723076 0.066 Uiso 1 1 calc R U . . .
H24B H 1.010131 0.438090 0.810009 0.066 Uiso 1 1 calc R U . . .
H24A H 0.929855 0.527851 0.808487 0.066 Uiso 1 1 calc R U . . .
C22 C 0.8235(3) 0.3793(3) 0.8889(2) 0.0449(12) Uani 1 1 d . . . . .
H22A H 0.818889 0.438034 0.920549 0.067 Uiso 1 1 calc R U . . .
H22C H 0.887055 0.342331 0.909355 0.067 Uiso 1 1 calc R U . . .
H22B H 0.754108 0.343686 0.896400 0.067 Uiso 1 1 calc R U . . .
C2 C 0.5643(3) 0.2086(3) 0.8961(3) 0.0338(11) Uani 1 1 d . . . . .

loop_
_atom_site_aniso_label
_atom_site_aniso_U_11
_atom_site_aniso_U_22
_atom_site_aniso_U_33
_atom_site_aniso_U_23
_atom_site_aniso_U_13
_atom_site_aniso_U_12
Se1 0.0917(4) 0.0823(5) 0.0342(3) -0.0141(3) -0.0116(3) 0.0572(3)
Se2 0.0761(4) 0.0470(4) 0.0488(3) 0.0112(3) 0.0079(3) -0.0019(3)
Co1 0.0296(3) 0.0221(4) 0.0229(3) -0.0004(2) 0.0035(2) -0.0033(2)
N5 0.038(2) 0.029(2) 0.035(2) 0.0047(18) -0.0010(16) -0.0027(16)
N4 0.0282(17) 0.018(2) 0.0214(17) 0.0036(14) -0.0021(13) -0.0015(14)
N3 0.0246(16) 0.021(2) 0.0260(18) 0.0002(15) 0.0004(13) 0.0001(14)
N1 0.0262(16) 0.024(2) 0.0266(18) -0.0020(15) 0.0021(13) -0.0020(15)
N2 0.0306(18) 0.017(2) 0.0223(17) -0.0011(14) -0.0023(14) 0.0020(14)
N6 0.042(2) 0.031(3) 0.037(2) -0.0054(18) 0.0048(16) -0.0084(17)
C1 0.025(2) 0.036(3) 0.032(2) 0.013(2) 0.0005(18) 0.0076(18)
C15 0.029(2) 0.025(3) 0.025(2) 0.0015(19) -0.0011(17) 0.0016(18)
C14 0.030(2) 0.036(3) 0.030(2) -0.003(2) 0.0024(18) 0.007(2)
C13 0.048(3) 0.030(3) 0.026(2) -0.004(2) -0.002(2) 0.014(2)
C12 0.043(2) 0.023(3) 0.028(2) -0.0031(19) -0.0087(19) -0.0027(19)
C11 0.032(2) 0.016(3) 0.022(2) 0.0004(18) -0.0075(16) 0.0051(18)
C10 0.034(2) 0.020(3) 0.035(2) -0.0003(19) -0.0021(18) -0.0027(18)
C9 0.032(2) 0.034(3) 0.030(2) 0.008(2) 0.0030(18) -0.0099(19)
C8 0.033(2) 0.025(3) 0.022(2) 0.0041(19) -0.0001(17) -0.0004(18)
C7 0.050(3) 0.031(3) 0.040(3) 0.012(2) 0.000(2) -0.007(2)
C6 0.067(3) 0.031(3) 0.044(3) 0.018(2) 0.000(2) 0.001(2)
C5 0.048(3) 0.038(3) 0.033(2) 0.008(2) -0.005(2) 0.015(2)
C4 0.034(2) 0.023(3) 0.022(2) -0.0026(18) -0.0041(17) 0.0026(18)
C3 0.031(2) 0.034(3) 0.034(2) 0.001(2) -0.0003(18) 0.0067(19)
C17 0.022(2) 0.032(3) 0.033(2) -0.003(2) 0.0021(17) -0.0079(19)
C20 0.033(2) 0.053(3) 0.038(3) -0.014(2) 0.003(2) -0.004(2)
C18 0.027(2) 0.061(4) 0.045(3) -0.009(2) 0.0017(19) -0.010(2)
C19 0.041(2) 0.030(3) 0.055(3) -0.001(2) 0.001(2) -0.008(2)
C16 0.027(2) 0.031(3) 0.026(2) -0.0035(19) 0.0072(16) -0.0022(18)
C21 0.026(2) 0.026(3) 0.040(3) 0.003(2) -0.0053(18) 0.0033(18)
C23 0.030(2) 0.039(3) 0.064(3) -0.006(2) -0.009(2) 0.007(2)
C24 0.031(2) 0.043(3) 0.059(3) -0.001(2) -0.003(2) -0.010(2)
C22 0.041(2) 0.050(3) 0.044(3) 0.010(2) -0.009(2) -0.001(2)
C2 0.032(2) 0.031(3) 0.039(3) -0.013(2) 0.0005(19) 0.002(2)

loop_
_atom_type_symbol
_atom_type_description
_atom_type_scat_dispersion_real
_atom_type_scat_dispersion_imag
_atom_type_scat_source
C C 0.0033 0.0016 'International Tables Vol C Tables 4.2.6.8 and 6.1.1.4'
H H 0.0000 0.0000 'International Tables Vol C Tables 4.2.6.8 and 6.1.1.4'
N N 0.0061 0.0033 'International Tables Vol C Tables 4.2.6.8 and 6.1.1.4'
Co Co 0.3494 0.9721 'International Tables Vol C Tables 4.2.6.8 and 6.1.1.4'
Se Se -0.0929 2.2259 'International Tables Vol C Tables 4.2.6.8 and 6.1.1.4'

loop_
_geom_angle_atom_site_label_1
_geom_angle_atom_site_label_2
_geom_angle_atom_site_label_3
_geom_angle
_geom_angle_site_symmetry_1
_geom_angle_site_symmetry_3
_geom_angle_publ_flag
N5 Co1 N6 94.16(14) . . ?
N5 Co1 N4 174.62(13) . . ?
N6 Co1 N4 91.21(13) . . ?
N5 Co1 N2 90.62(12) . . ?
N6 Co1 N2 174.17(12) . . ?
N4 Co1 N2 84.00(11) . . ?
N5 Co1 N3 99.55(11) . . ?
N6 Co1 N3 104.24(12) . . ?
N4 Co1 N3 79.55(11) . . ?
N2 Co1 N3 78.19(11) . . ?
N5 Co1 N1 101.48(11) . . ?
N6 Co1 N1 97.09(12) . . ?
N4 Co1 N1 77.34(11) . . ?
N2 Co1 N1 78.66(11) . . ?
N3 Co1 N1 148.70(10) . . ?
C1 N5 Co1 169.1(3) . . ?
C11 N4 C15 120.6(3) . . ?
C11 N4 Co1 120.6(2) . . ?
C15 N4 Co1 118.5(3) . . ?
C10 N3 C9 108.4(3) . . ?
C10 N3 C21 111.5(3) . . ?
C9 N3 C21 112.1(3) . . ?
C10 N3 Co1 105.51(19) . . ?
C9 N3 Co1 98.0(2) . . ?
C21 N3 Co1 120.2(2) . . ?
C16 N1 C3 108.9(3) . . ?
C16 N1 C17 111.6(3) . . ?
C3 N1 C17 112.4(3) . . ?
C16 N1 Co1 97.5(2) . . ?
C3 N1 Co1 104.9(2) . . ?
C17 N1 Co1 120.3(2) . . ?
C4 N2 C8 120.6(3) . . ?
C4 N2 Co1 121.3(2) . . ?
C8 N2 Co1 117.3(2) . . ?
C2 N6 Co1 167.4(3) . . ?
N5 C1 Se1 178.7(4) . . ?
N4 C15 C14 120.4(4) . . ?
N4 C15 C16 114.9(3) . . ?
C14 C15 C16 124.7(3) . . ?
C13 C14 C15 119.7(3) . . ?
C13 C14 H14 120.2 . . ?
C15 C14 H14 120.2 . . ?
C14 C13 C12 119.2(4) . . ?
C14 C13 H13 120.4 . . ?
C12 C13 H13 120.4 . . ?
C13 C12 C11 119.6(4) . . ?
C13 C12 H12 120.2 . . ?
C11 C12 H12 120.2 . . ?
N4 C11 C12 120.3(3) . . ?
N4 C11 C10 118.0(3) . . ?
C12 C11 C10 121.5(4) . . ?
N3 C10 C11 114.9(3) . . ?
N3 C10 H10A 108.5 . . ?
C11 C10 H10A 108.5 . . ?
N3 C10 H10B 108.5 . . ?
C11 C10 H10B 108.5 . . ?
H10A C10 H10B 107.5 . . ?
N3 C9 C8 109.6(3) . . ?
N3 C9 H9B 109.8 . . ?
C8 C9 H9B 109.8 . . ?
N3 C9 H9A 109.8 . . ?
C8 C9 H9A 109.8 . . ?
H9B C9 H9A 108.2 . . ?
N2 C8 C7 121.2(3) . . ?
N2 C8 C9 115.3(3) . . ?
C7 C8 C9 123.5(3) . . ?
C8 C7 C6 118.7(4) . . ?
C8 C7 H7 120.7 . . ?
C6 C7 H7 120.7 . . ?
C5 C6 C7 120.0(4) . . ?
C5 C6 H6 120.0 . . ?
C7 C6 H6 120.0 . . ?
C6 C5 C4 119.3(4) . . ?
C6 C5 H5 120.4 . . ?
C4 C5 H5 120.4 . . ?
N2 C4 C5 120.1(3) . . ?
N2 C4 C3 118.3(3) . . ?
C5 C4 C3 121.5(4) . . ?
N1 C3 C4 115.8(3) . . ?
N1 C3 H3A 108.3 . . ?
C4 C3 H3A 108.3 . . ?
N1 C3 H3B 108.3 . . ?
C4 C3 H3B 108.3 . . ?
H3A C3 H3B 107.4 . . ?
C19 C17 N1 109.9(3) . . ?
C19 C17 C18 109.6(3) . . ?
N1 C17 C18 111.5(3) . . ?
C19 C17 C20 107.8(3) . . ?
N1 C17 C20 108.7(3) . . ?
C18 C17 C20 109.2(3) . . ?
C17 C20 H20A 109.5 . . ?
C17 C20 H20B 109.5 . . ?
H20A C20 H20B 109.5 . . ?
C17 C20 H20C 109.5 . . ?
H20A C20 H20C 109.5 . . ?
H20B C20 H20C 109.5 . . ?
C17 C18 H18B 109.5 . . ?
C17 C18 H18C 109.5 . . ?
H18B C18 H18C 109.5 . . ?
C17 C18 H18A 109.5 . . ?
H18B C18 H18A 109.5 . . ?
H18C C18 H18A 109.5 . . ?
C17 C19 H19C 109.5 . . ?
C17 C19 H19B 109.5 . . ?
H19C C19 H19B 109.5 . . ?
C17 C19 H19A 109.5 . . ?
H19C C19 H19A 109.5 . . ?
H19B C19 H19A 109.5 . . ?
N1 C16 C15 111.7(3) . . ?
N1 C16 H16B 109.3 . . ?
C15 C16 H16B 109.3 . . ?
N1 C16 H16A 109.3 . . ?
C15 C16 H16A 109.3 . . ?
H16B C16 H16A 107.9 . . ?
N3 C21 C23 109.2(3) . . ?
N3 C21 C22 108.6(3) . . ?
C23 C21 C22 108.0(3) . . ?
N3 C21 C24 112.1(3) . . ?
C23 C21 C24 109.2(3) . . ?
C22 C21 C24 109.6(3) . . ?
C21 C23 H23A 109.5 . . ?
C21 C23 H23B 109.5 . . ?
H23A C23 H23B 109.5 . . ?
C21 C23 H23C 109.5 . . ?
H23A C23 H23C 109.5 . . ?
H23B C23 H23C 109.5 . . ?
C21 C24 H24C 109.5 . . ?
C21 C24 H24B 109.5 . . ?
H24C C24 H24B 109.5 . . ?
C21 C24 H24A 109.5 . . ?
H24C C24 H24A 109.5 . . ?
H24B C24 H24A 109.5 . . ?
C21 C22 H22A 109.5 . . ?
C21 C22 H22C 109.5 . . ?
H22A C22 H22C 109.5 . . ?
C21 C22 H22B 109.5 . . ?
H22A C22 H22B 109.5 . . ?
H22C C22 H22B 109.5 . . ?
N6 C2 Se2 178.1(4) . . ?

loop_
_geom_bond_atom_site_label_1
_geom_bond_atom_site_label_2
_geom_bond_distance
_geom_bond_site_symmetry_2
_geom_bond_publ_flag
Se1 C1 1.777(4) . ?
Se2 C2 1.792(5) . ?
Co1 N5 1.977(4) . ?
Co1 N6 1.977(4) . ?
Co1 N4 1.990(3) . ?
Co1 N2 1.992(3) . ?
Co1 N3 2.326(3) . ?
Co1 N1 2.377(3) . ?
N5 C1 1.149(5) . ?
N4 C11 1.330(4) . ?
N4 C15 1.354(4) . ?
N3 C10 1.484(4) . ?
N3 C9 1.493(4) . ?
N3 C21 1.520(4) . ?
N1 C16 1.479(4) . ?
N1 C3 1.485(5) . ?
N1 C17 1.524(5) . ?
N2 C4 1.342(4) . ?
N2 C8 1.347(4) . ?
N6 C2 1.141(5) . ?
C15 C14 1.372(5) . ?
C15 C16 1.495(5) . ?
C14 C13 1.371(5) . ?
C14 H14 0.9300 . ?
C13 C12 1.374(5) . ?
C13 H13 0.9300 . ?
C12 C11 1.384(5) . ?
C12 H12 0.9300 . ?
C11 C10 1.508(5) . ?
C10 H10A 0.9700 . ?
C10 H10B 0.9700 . ?
C9 C8 1.499(5) . ?
C9 H9B 0.9700 . ?
C9 H9A 0.9700 . ?
C8 C7 1.364(5) . ?
C7 C6 1.383(5) . ?
C7 H7 0.9300 . ?
C6 C5 1.368(5) . ?
C6 H6 0.9300 . ?
C5 C4 1.384(5) . ?
C5 H5 0.9300 . ?
C4 C3 1.496(5) . ?
C3 H3A 0.9700 . ?
C3 H3B 0.9700 . ?
C17 C19 1.514(5) . ?
C17 C18 1.530(5) . ?
C17 C20 1.540(5) . ?
C20 H20A 0.9600 . ?
C20 H20B 0.9600 . ?
C20 H20C 0.9600 . ?
C18 H18B 0.9600 . ?
C18 H18C 0.9600 . ?
C18 H18A 0.9600 . ?
C19 H19C 0.9600 . ?
C19 H19B 0.9600 . ?
C19 H19A 0.9600 . ?
C16 H16B 0.9700 . ?
C16 H16A 0.9700 . ?
C21 C23 1.523(5) . ?
C21 C22 1.529(5) . ?
C21 C24 1.535(5) . ?
C23 H23A 0.9600 . ?
C23 H23B 0.9600 . ?
C23 H23C 0.9600 . ?
C24 H24C 0.9600 . ?
C24 H24B 0.9600 . ?
C24 H24A 0.9600 . ?
C22 H22A 0.9600 . ?
C22 H22C 0.9600 . ?
C22 H22B 0.9600 . ?

loop_
_geom_hbond_atom_site_label_D
_geom_hbond_atom_site_label_H
_geom_hbond_atom_site_label_A
_geom_hbond_distance_DH
_geom_hbond_distance_HA
_geom_hbond_distance_DA
_geom_hbond_angle_DHA
_geom_hbond_site_symmetry_A
C10 H10B Se1 0.97 2.97 3.856(4) 151.8 2_656
C20 H20C N5 0.96 2.61 3.444(5) 145.0 .
C19 H19C N6 0.96 2.61 3.231(5) 122.4 .
C23 H23A N5 0.96 2.61 3.303(5) 129.4 .
C23 H23A N6 0.96 2.90 3.686(5) 139.5 .
C10 H10B Se1 0.97 2.97 3.856(4) 151.8 2_656
C20 H20C N5 0.96 2.61 3.444(5) 145.0 .
C19 H19C N6 0.96 2.61 3.231(5) 122.4 .
C23 H23A N5 0.96 2.61 3.303(5) 129.4 .
C23 H23A N6 0.96 2.90 3.686(5) 139.5 .

loop_
_geom_torsion_atom_site_label_1
_geom_torsion_atom_site_label_2
_geom_torsion_atom_site_label_3
_geom_torsion_atom_site_label_4
_geom_torsion
_geom_torsion_site_symmetry_1
_geom_torsion_site_symmetry_2
_geom_torsion_site_symmetry_3
_geom_torsion_site_symmetry_4
_geom_torsion_publ_flag
C11 N4 C15 C14 -4.0(5) . . . . ?
Co1 N4 C15 C14 -177.3(3) . . . . ?
C11 N4 C15 C16 174.9(3) . . . . ?
Co1 N4 C15 C16 1.6(4) . . . . ?
N4 C15 C14 C13 1.0(6) . . . . ?
C16 C15 C14 C13 -177.8(4) . . . . ?
C15 C14 C13 C12 2.1(6) . . . . ?
C14 C13 C12 C11 -2.2(6) . . . . ?
C15 N4 C11 C12 3.9(5) . . . . ?
Co1 N4 C11 C12 177.0(3) . . . . ?
C15 N4 C11 C10 -172.0(3) . . . . ?
Co1 N4 C11 C10 1.1(4) . . . . ?
C13 C12 C11 N4 -0.8(6) . . . . ?
C13 C12 C11 C10 175.0(3) . . . . ?
C9 N3 C10 C11 116.6(3) . . . . ?
C21 N3 C10 C11 -119.5(3) . . . . ?
Co1 N3 C10 C11 12.5(3) . . . . ?
N4 C11 C10 N3 -10.3(5) . . . . ?
C12 C11 C10 N3 173.8(3) . . . . ?
C10 N3 C9 C8 -62.3(4) . . . . ?
C21 N3 C9 C8 174.2(3) . . . . ?
Co1 N3 C9 C8 47.0(3) . . . . ?
C4 N2 C8 C7 -3.2(5) . . . . ?
Co1 N2 C8 C7 -172.8(3) . . . . ?
C4 N2 C8 C9 175.0(3) . . . . ?
Co1 N2 C8 C9 5.4(4) . . . . ?
N3 C9 C8 N2 -40.4(4) . . . . ?
N3 C9 C8 C7 137.7(4) . . . . ?
N2 C8 C7 C6 1.1(6) . . . . ?
C9 C8 C7 C6 -176.9(4) . . . . ?
C8 C7 C6 C5 0.9(6) . . . . ?
C7 C6 C5 C4 -0.9(6) . . . . ?
C8 N2 C4 C5 3.2(5) . . . . ?
Co1 N2 C4 C5 172.4(3) . . . . ?
C8 N2 C4 C3 -172.6(3) . . . . ?
Co1 N2 C4 C3 -3.4(4) . . . . ?
C6 C5 C4 N2 -1.2(6) . . . . ?
C6 C5 C4 C3 174.4(4) . . . . ?
C16 N1 C3 C4 113.4(3) . . . . ?
C17 N1 C3 C4 -122.4(3) . . . . ?
Co1 N1 C3 C4 10.0(4) . . . . ?
N2 C4 C3 N1 -5.9(5) . . . . ?
C5 C4 C3 N1 178.4(3) . . . . ?
C16 N1 C17 C19 -67.7(4) . . . . ?
C3 N1 C17 C19 169.6(3) . . . . ?
Co1 N1 C17 C19 45.4(3) . . . . ?
C16 N1 C17 C18 54.0(4) . . . . ?
C3 N1 C17 C18 -68.6(4) . . . . ?
Co1 N1 C17 C18 167.1(2) . . . . ?
C16 N1 C17 C20 174.5(3) . . . . ?
C3 N1 C17 C20 51.9(4) . . . . ?
Co1 N1 C17 C20 -72.4(3) . . . . ?
C3 N1 C16 C15 -63.2(4) . . . . ?
C17 N1 C16 C15 172.2(3) . . . . ?
Co1 N1 C16 C15 45.4(3) . . . . ?
N4 C15 C16 N1 -37.4(4) . . . . ?
C14 C15 C16 N1 141.4(4) . . . . ?
C10 N3 C21 C23 174.1(3) . . . . ?
C9 N3 C21 C23 -64.1(4) . . . . ?
Co1 N3 C21 C23 50.1(3) . . . . ?
C10 N3 C21 C22 56.5(4) . . . . ?
C9 N3 C21 C22 178.3(3) . . . . ?
Co1 N3 C21 C22 -67.6(4) . . . . ?
C10 N3 C21 C24 -64.7(4) . . . . ?
C9 N3 C21 C24 57.1(4) . . . . ?
Co1 N3 C21 C24 171.2(2) . . . . ?
